data_1513676
loop_
_publ_author_name
'Hering, Christian'
'Schulz, Axel'
'Villinger, Alexander'

_publ_section_title
;
 Diatomic PN -- trapped in a cyclo-tetraphosphazene
;
_journal_issue 3
_journal_name_full 'Chemical Science'
_journal_page_first 1064
_journal_paper_doi 10.1039/c3sc52322e
_journal_volume 5
_journal_year 2014
_chemical_formula_moiety 'C15 H29 N P Si +, C F3 O3 S -'
_chemical_formula_sum 'C16 H29 F3 N O3 P S Si'
_chemical_formula_weight 431.52
_chemical_name_systematic
;
 ?
;
_space_group_IT_number 2
_symmetry_cell_setting triclinic
_symmetry_Int_Tables_number 2
_symmetry_space_group_name_Hall '-P 1'
_symmetry_space_group_name_H-M 'P -1'
_atom_sites_solution_hydrogens geom
_atom_sites_solution_primary direct
_atom_sites_solution_secondary difmap
_audit_creation_method SHELXL-97
_cell_angle_alpha 67.2760(10)
_cell_angle_beta 82.1900(10)
_cell_angle_gamma 83.2230(10)
_cell_formula_units_Z 6
_cell_length_a 11.1833(3)
_cell_length_b 16.4208(4)
_cell_length_c 19.4337(5)
_cell_measurement_reflns_used 6996
_cell_measurement_temperature 173(2)
_cell_measurement_theta_max 48.572
_cell_measurement_theta_min 5.264
_cell_volume 3252.83(15)
_computing_cell_refinement 'Bruker Apex V7.51A'
_computing_data_collection 'Bruker Apex V7.51A'
_computing_data_reduction 'Bruker SAINT'
_computing_molecular_graphics 'ORTEP-3v2.01 (Farrugia, 1997)'
_computing_publication_material SHELXL-97
_computing_structure_refinement 'SHELXL-97 (Sheldrick, 1997)'
_computing_structure_solution 'SHELXS-97 (Sheldrick, 1997)'
_diffrn_ambient_temperature 173(2)
_diffrn_measured_fraction_theta_full 0.997
_diffrn_measured_fraction_theta_max 0.997
_diffrn_measurement_device_type 'Bruker Apex Kappa II-CCD-diffractometer'
_diffrn_measurement_method 'phi and omega scans'
_diffrn_radiation_monochromator graphite
_diffrn_radiation_source 'sealed tube'
_diffrn_radiation_type MoK\a
_diffrn_radiation_wavelength 0.71073
_diffrn_reflns_av_R_equivalents 0.0613
_diffrn_reflns_av_sigmaI/netI 0.0939
_diffrn_reflns_limit_h_max 14
_diffrn_reflns_limit_h_min -14
_diffrn_reflns_limit_k_max 21
_diffrn_reflns_limit_k_min -20
_diffrn_reflns_limit_l_max 25
_diffrn_reflns_limit_l_min -23
_diffrn_reflns_number 54016
_diffrn_reflns_theta_full 28.00
_diffrn_reflns_theta_max 28.00
_diffrn_reflns_theta_min 1.14
_exptl_absorpt_coefficient_mu 0.318
_exptl_absorpt_correction_T_max 0.9719
_exptl_absorpt_correction_T_min 0.9362
_exptl_absorpt_correction_type multi-scan
_exptl_absorpt_process_details '(SADABS; Sheldrick, 2004)'
_exptl_crystal_colour colourless
_exptl_crystal_density_diffrn 1.322
_exptl_crystal_density_method 'not measured'
_exptl_crystal_description block
_exptl_crystal_F_000 1368
_exptl_crystal_size_max 0.21
_exptl_crystal_size_mid 0.13
_exptl_crystal_size_min 0.09
_refine_diff_density_max 0.335
_refine_diff_density_min -0.326
_refine_diff_density_rms 0.066
_refine_ls_extinction_method none
_refine_ls_goodness_of_fit_ref 1.014
_refine_ls_hydrogen_treatment constr
_refine_ls_matrix_type full
_refine_ls_number_parameters 724
_refine_ls_number_reflns 15669
_refine_ls_number_restraints 0
_refine_ls_restrained_S_all 1.014
_refine_ls_R_factor_all 0.1145
_refine_ls_R_factor_gt 0.0522
_refine_ls_shift/su_max 0.001
_refine_ls_shift/su_mean 0.000
_refine_ls_structure_factor_coef Fsqd
_refine_ls_weighting_details 'calc w=1/[\s^2^(Fo^2^)+(0.0474P)^2^+0.0000P] where P=(Fo^2^+2Fc^2^)/3'
_refine_ls_weighting_scheme calc
_refine_ls_wR_factor_gt 0.1001
_refine_ls_wR_factor_ref 0.1225
_reflns_number_gt 8972
_reflns_number_total 15669
_reflns_threshold_expression >2\s(I)
_cod_data_source_file c3sc52322e.txt
_cod_data_source_block ch116_[Me3SiNP(C6H10)2][OTf]
_cod_original_cell_volume 3252.83(14)
_cod_database_code 1513676

loop_
_symmetry_equiv_pos_as_xyz
'x, y, z'
'-x, -y, -z'

loop_
_atom_site_label
_atom_site_type_symbol
_atom_site_fract_x
_atom_site_fract_y
_atom_site_fract_z
_atom_site_U_iso_or_equiv
_atom_site_adp_type
_atom_site_occupancy
_atom_site_symmetry_multiplicity
_atom_site_calc_flag
_atom_site_refinement_flags
C1 C 0.1229(2) 0.60576(17) 0.48608(14) 0.0323(6) Uani 1 1 d .
H1A H 0.0336 0.6156 0.4910 0.039 Uiso 1 1 calc R
H1B H 0.1451 0.5436 0.5178 0.039 Uiso 1 1 calc R
C2 C 0.1791(2) 0.66816(17) 0.51120(14) 0.0294(6) Uani 1 1 d .
C3 C 0.2986(2) 0.67227(18) 0.49812(14) 0.0313(6) Uani 1 1 d .
C4 C 0.3706(2) 0.61509(19) 0.46002(15) 0.0351(7) Uani 1 1 d .
H4A H 0.4555 0.6314 0.4488 0.042 Uiso 1 1 calc R
H4B H 0.3703 0.5525 0.4952 0.042 Uiso 1 1 calc R
C5 C 0.0928(2) 0.71933(19) 0.54768(16) 0.0404(7) Uani 1 1 d .
H5A H 0.1372 0.7591 0.5601 0.061 Uiso 1 1 calc R
H5B H 0.0516 0.6783 0.5937 0.061 Uiso 1 1 calc R
H5C H 0.0328 0.7542 0.5133 0.061 Uiso 1 1 calc R
C6 C 0.3700(3) 0.7288(2) 0.51973(17) 0.0468(8) Uani 1 1 d .
H6A H 0.3146 0.7692 0.5372 0.070 Uiso 1 1 calc R
H6B H 0.4231 0.7631 0.4762 0.070 Uiso 1 1 calc R
H6C H 0.4192 0.6910 0.5600 0.070 Uiso 1 1 calc R
C7 C 0.1154(2) 0.55305(17) 0.35813(15) 0.0330(6) Uani 1 1 d .
H7A H 0.1794 0.5275 0.3303 0.040 Uiso 1 1 calc R
H7B H 0.0768 0.5043 0.4004 0.040 Uiso 1 1 calc R
C8 C 0.0237(3) 0.61100(19) 0.30756(16) 0.0375(7) Uani 1 1 d .
C9 C 0.0188(3) 0.69675(19) 0.29337(15) 0.0382(7) Uani 1 1 d .
C10 C 0.1050(2) 0.72733(17) 0.33031(15) 0.0343(7) Uani 1 1 d .
H10A H 0.0607 0.7615 0.3593 0.041 Uiso 1 1 calc R
H10B H 0.1651 0.7645 0.2926 0.041 Uiso 1 1 calc R
C14 C 0.4835(3) 0.75439(19) 0.28070(17) 0.0501(8) Uani 1 1 d .
H14A H 0.4141 0.7981 0.2695 0.075 Uiso 1 1 calc R
H14B H 0.5414 0.7665 0.2359 0.075 Uiso 1 1 calc R
H14C H 0.5228 0.7580 0.3215 0.075 Uiso 1 1 calc R
C15 C 0.5605(3) 0.5589(2) 0.33733(18) 0.0509(8) Uani 1 1 d .
H15A H 0.6028 0.5699 0.3735 0.076 Uiso 1 1 calc R
H15B H 0.6165 0.5626 0.2930 0.076 Uiso 1 1 calc R
H15C H 0.5300 0.4998 0.3603 0.076 Uiso 1 1 calc R
C16 C 0.3367(3) 0.9805(2) 0.08584(17) 0.0411(7) Uani 1 1 d .
C17 C 0.9062(2) 0.09493(17) 0.16904(14) 0.0307(6) Uani 1 1 d .
H17A H 0.8671 0.1551 0.1453 0.037 Uiso 1 1 calc R
H17B H 0.9944 0.0974 0.1547 0.037 Uiso 1 1 calc R
C18 C 0.8566(2) 0.03088(16) 0.14241(14) 0.0271(6) Uani 1 1 d .
C19 C 0.7435(2) 0.00953(17) 0.16701(14) 0.0283(6) Uani 1 1 d .
C20 C 0.6708(2) 0.05090(18) 0.21795(14) 0.0302(6) Uani 1 1 d .
H20A H 0.6552 0.1150 0.1893 0.036 Uiso 1 1 calc R
H20B H 0.5916 0.0246 0.2348 0.036 Uiso 1 1 calc R
C21 C 0.9422(3) -0.00163(19) 0.09121(15) 0.0393(7) Uani 1 1 d .
H21A H 0.9048 -0.0462 0.0809 0.059 Uiso 1 1 calc R
H21B H 1.0167 -0.0281 0.1150 0.059 Uiso 1 1 calc R
H21C H 0.9614 0.0480 0.0441 0.059 Uiso 1 1 calc R
C22 C 0.6794(3) -0.0535(2) 0.14839(16) 0.0430(8) Uani 1 1 d .
H22A H 0.6075 -0.0225 0.1233 0.064 Uiso 1 1 calc R
H22B H 0.6549 -0.1028 0.1946 0.064 Uiso 1 1 calc R
H22C H 0.7339 -0.0765 0.1150 0.064 Uiso 1 1 calc R
C23 C 0.9275(2) 0.13523(17) 0.30105(15) 0.0306(6) Uani 1 1 d .
H23A H 0.9474 0.1909 0.2587 0.037 Uiso 1 1 calc R
H23B H 0.8653 0.1491 0.3371 0.037 Uiso 1 1 calc R
C24 C 1.0390(2) 0.08739(18) 0.33850(14) 0.0315(6) Uani 1 1 d .
C25 C 1.0629(2) 0.00281(18) 0.34666(15) 0.0322(6) Uani 1 1 d .
C26 C 0.9775(2) -0.03514(17) 0.31471(15) 0.0317(6) Uani 1 1 d .
H26A H 0.9329 -0.0824 0.3551 0.038 Uiso 1 1 calc R
H26B H 1.0222 -0.0598 0.2787 0.038 Uiso 1 1 calc R
C28 C 1.1671(3) -0.05794(19) 0.38358(17) 0.0475(8) Uani 1 1 d .
H28A H 1.2141 -0.0267 0.4034 0.071 Uiso 1 1 calc R
H28B H 1.2191 -0.0766 0.3467 0.071 Uiso 1 1 calc R
H28C H 1.1359 -0.1101 0.4247 0.071 Uiso 1 1 calc R
C30 C 0.7387(3) -0.0153(2) 0.44800(15) 0.0494(8) Uani 1 1 d .
H30A H 0.7809 -0.0730 0.4536 0.074 Uiso 1 1 calc R
H30B H 0.6893 -0.0198 0.4948 0.074 Uiso 1 1 calc R
H30C H 0.7983 0.0286 0.4364 0.074 Uiso 1 1 calc R
C31 C 0.5422(3) -0.07018(19) 0.38617(17) 0.0476(8) Uani 1 1 d .
H31A H 0.4872 -0.0508 0.3467 0.071 Uiso 1 1 calc R
H31B H 0.4950 -0.0846 0.4352 0.071 Uiso 1 1 calc R
H31C H 0.5925 -0.1227 0.3848 0.071 Uiso 1 1 calc R
C32 C 0.2829(3) 0.31583(19) 0.44451(17) 0.0386(7) Uani 1 1 d .
C33 C 0.4125(2) 0.25440(17) 0.16006(14) 0.0308(6) Uani 1 1 d .
H33A H 0.3903 0.1925 0.1865 0.037 Uiso 1 1 calc R
H33B H 0.4958 0.2578 0.1702 0.037 Uiso 1 1 calc R
C34 C 0.3255(2) 0.31540(17) 0.18787(14) 0.0291(6) Uani 1 1 d .
C35 C 0.2128(2) 0.32874(17) 0.16905(14) 0.0290(6) Uani 1 1 d .
C36 C 0.1774(2) 0.28162(18) 0.12214(14) 0.0321(6) Uani 1 1 d .
H36A H 0.1763 0.2175 0.1529 0.038 Uiso 1 1 calc R
H36B H 0.0944 0.3037 0.1081 0.038 Uiso 1 1 calc R
C37 C 0.3774(3) 0.35666(19) 0.23321(16) 0.0388(7) Uani 1 1 d .
H37A H 0.3137 0.3935 0.2496 0.058 Uiso 1 1 calc R
H37B H 0.4426 0.3934 0.2024 0.058 Uiso 1 1 calc R
H37C H 0.4096 0.3100 0.2772 0.058 Uiso 1 1 calc R
C38 C 0.1140(2) 0.38662(19) 0.19127(17) 0.0414(7) Uani 1 1 d .
H38A H 0.0438 0.3522 0.2161 0.062 Uiso 1 1 calc R
H38B H 0.0908 0.4367 0.1465 0.062 Uiso 1 1 calc R
H38C H 0.1430 0.4087 0.2257 0.062 Uiso 1 1 calc R
C39 C 0.4827(2) 0.38599(16) 0.01111(14) 0.0277(6) Uani 1 1 d .
H39A H 0.4366 0.4271 -0.0303 0.033 Uiso 1 1 calc R
H39B H 0.4941 0.4164 0.0446 0.033 Uiso 1 1 calc R
C40 C 0.6029(2) 0.35432(17) -0.01897(14) 0.0284(6) Uani 1 1 d .
C41 C 0.6170(2) 0.26914(18) -0.00928(15) 0.0309(6) Uani 1 1 d .
C42 C 0.5086(2) 0.21485(17) 0.02752(15) 0.0310(6) Uani 1 1 d .
H42A H 0.5317 0.1595 0.0691 0.037 Uiso 1 1 calc R
H42B H 0.4720 0.1998 -0.0093 0.037 Uiso 1 1 calc R
C43 C 0.6951(3) 0.42135(18) -0.05720(16) 0.0410(7) Uani 1 1 d .
H43A H 0.7682 0.3929 -0.0747 0.062 Uiso 1 1 calc R
H43B H 0.7154 0.4456 -0.0217 0.062 Uiso 1 1 calc R
H43C H 0.6619 0.4693 -0.1001 0.062 Uiso 1 1 calc R
C45 C 0.3125(3) 0.3371(2) -0.11060(16) 0.0542(9) Uani 1 1 d .
H45A H 0.3631 0.3829 -0.1125 0.081 Uiso 1 1 calc R
H45B H 0.2750 0.3563 -0.1576 0.081 Uiso 1 1 calc R
H45C H 0.3627 0.2819 -0.1037 0.081 Uiso 1 1 calc R
C47 C 0.0883(3) 0.4185(2) -0.04633(17) 0.0536(9) Uani 1 1 d .
H47A H 0.0243 0.4067 -0.0046 0.080 Uiso 1 1 calc R
H47B H 0.0521 0.4342 -0.0934 0.080 Uiso 1 1 calc R
H47C H 0.1331 0.4676 -0.0490 0.080 Uiso 1 1 calc R
C48 C 0.7473(3) 0.37985(19) 0.24148(16) 0.0347(7) Uani 1 1 d .
F1 F 0.24594(16) 0.97050(11) 0.05296(10) 0.0563(5) Uani 1 1 d .
F2 F 0.3947(2) 1.04793(14) 0.03655(11) 0.0867(7) Uani 1 1 d .
F3 F 0.41277(15) 0.90880(12) 0.09782(11) 0.0606(5) Uani 1 1 d .
F4 F 0.19090(15) 0.32873(12) 0.40355(9) 0.0545(5) Uani 1 1 d .
F5 F 0.35386(15) 0.38220(12) 0.40752(10) 0.0566(5) Uani 1 1 d .
F6 F 0.34598(16) 0.24197(11) 0.44467(10) 0.0579(5) Uani 1 1 d .
F7 F 0.81717(17) 0.32385(11) 0.29185(10) 0.0590(5) Uani 1 1 d .
F8 F 0.63851(16) 0.38489(13) 0.27696(10) 0.0608(5) Uani 1 1 d .
F9 F 0.79066(17) 0.45853(11) 0.21969(10) 0.0592(5) Uani 1 1 d .
N1 N 0.32412(18) 0.62269(14) 0.38854(11) 0.0305(5) Uani 1 1 d .
N2 N 0.73301(17) 0.03839(13) 0.28570(11) 0.0259(5) Uani 1 1 d .
N3 N 0.26212(18) 0.29457(14) 0.05154(12) 0.0292(5) Uani 1 1 d .
O1 O 0.2005(2) 1.07378(13) 0.14762(13) 0.0595(6) Uani 1 1 d .
O2 O 0.2278(2) 0.91824(14) 0.21573(12) 0.0624(6) Uani 1 1 d .
O3 O 0.39067(18) 1.01214(16) 0.19667(13) 0.0646(7) Uani 1 1 d .
O4 O 0.16696(18) 0.39506(12) 0.52543(12) 0.0493(6) Uani 1 1 d .
O5 O 0.15685(18) 0.23716(13) 0.56785(11) 0.0487(5) Uani 1 1 d .
O6 O 0.34190(17) 0.29756(14) 0.57287(12) 0.0513(6) Uani 1 1 d .
O7 O 0.66264(17) 0.41534(12) 0.11750(11) 0.0447(5) Uani 1 1 d .
O8 O 0.69239(17) 0.26103(12) 0.19867(11) 0.0443(5) Uani 1 1 d .
O9 O 0.86538(16) 0.34388(13) 0.13259(11) 0.0448(5) Uani 1 1 d .
P1 P 0.17696(6) 0.62626(4) 0.39120(4) 0.02758(17) Uani 1 1 d .
P2 P 0.87589(6) 0.05764(4) 0.26838(4) 0.02573(16) Uani 1 1 d .
P3 P 0.40594(6) 0.28714(4) 0.06186(4) 0.02648(16) Uani 1 1 d .
S1 S 0.28401(6) 0.99838(5) 0.17154(4) 0.03439(18) Uani 1 1 d .
S2 S 0.23187(6) 0.31053(5) 0.53888(4) 0.03482(18) Uani 1 1 d .
S3 S 0.74174(6) 0.34644(5) 0.16307(4) 0.03054(17) Uani 1 1 d .
Si1 Si 0.43177(7) 0.64311(5) 0.30920(4) 0.0348(2) Uani 1 1 d .
Si2 Si 0.64006(7) 0.01930(5) 0.37082(4) 0.03137(19) Uani 1 1 d .
Si3 Si 0.19284(7) 0.31842(5) -0.03114(4) 0.03219(19) Uani 1 1 d .
C11 C -0.0559(3) 0.5648(2) 0.2799(2) 0.0668(11) Uani 1 1 d .
H11A H -0.1146 0.6083 0.2494 0.100 Uiso 1 1 calc R
H11B H -0.0990 0.5206 0.3228 0.100 Uiso 1 1 calc R
H11C H -0.0060 0.5355 0.2494 0.100 Uiso 1 1 calc R
C12 C -0.0672(3) 0.7674(2) 0.2460(2) 0.0695(12) Uani 1 1 d .
H12A H -0.0211 0.8114 0.2047 0.104 Uiso 1 1 calc R
H12B H -0.1166 0.7964 0.2769 0.104 Uiso 1 1 calc R
H12C H -0.1200 0.7404 0.2257 0.104 Uiso 1 1 calc R
C13 C 0.3598(3) 0.6321(3) 0.23308(17) 0.0642(10) Uani 1 1 d .
H13A H 0.3453 0.5699 0.2463 0.096 Uiso 1 1 calc R
H13B H 0.4134 0.6525 0.1864 0.096 Uiso 1 1 calc R
H13C H 0.2827 0.6680 0.2263 0.096 Uiso 1 1 calc R
C27 C 1.1140(3) 0.1399(2) 0.36364(18) 0.0495(8) Uani 1 1 d .
H27A H 1.1898 0.1053 0.3799 0.074 Uiso 1 1 calc R
H27B H 1.0686 0.1529 0.4055 0.074 Uiso 1 1 calc R
H27C H 1.1322 0.1955 0.3219 0.074 Uiso 1 1 calc R
C29 C 0.5464(3) 0.12257(19) 0.36341(18) 0.0563(9) Uani 1 1 d .
H29A H 0.5990 0.1714 0.3493 0.084 Uiso 1 1 calc R
H29B H 0.5003 0.1149 0.4118 0.084 Uiso 1 1 calc R
H29C H 0.4905 0.1361 0.3251 0.084 Uiso 1 1 calc R
C44 C 0.7291(3) 0.22155(19) -0.03091(18) 0.0488(8) Uani 1 1 d .
H44A H 0.7156 0.2057 -0.0728 0.073 Uiso 1 1 calc R
H44B H 0.7489 0.1677 0.0120 0.073 Uiso 1 1 calc R
H44C H 0.7964 0.2601 -0.0460 0.073 Uiso 1 1 calc R
C46 C 0.1065(3) 0.2235(2) -0.01919(18) 0.0596(10) Uani 1 1 d .
H46A H 0.1601 0.1692 -0.0052 0.089 Uiso 1 1 calc R
H46B H 0.0739 0.2336 -0.0664 0.089 Uiso 1 1 calc R
H46C H 0.0397 0.2176 0.0203 0.089 Uiso 1 1 calc R

loop_
_atom_site_aniso_label
_atom_site_aniso_U_11
_atom_site_aniso_U_22
_atom_site_aniso_U_33
_atom_site_aniso_U_23
_atom_site_aniso_U_13
_atom_site_aniso_U_12
C1 0.0263(14) 0.0376(16) 0.0317(16) -0.0109(14) -0.0035(12) -0.0042(12)
C2 0.0290(15) 0.0374(16) 0.0197(14) -0.0070(13) -0.0048(11) -0.0047(12)
C3 0.0261(15) 0.0450(17) 0.0232(14) -0.0115(14) -0.0055(12) -0.0052(13)
C4 0.0262(15) 0.0488(18) 0.0301(16) -0.0138(14) -0.0078(12) 0.0006(13)
C5 0.0342(16) 0.057(2) 0.0357(17) -0.0242(16) -0.0035(13) -0.0014(14)
C6 0.0366(17) 0.070(2) 0.0465(19) -0.0337(18) -0.0034(15) -0.0141(16)
C7 0.0357(16) 0.0288(15) 0.0348(16) -0.0101(14) -0.0072(13) -0.0058(13)
C8 0.0400(17) 0.0424(18) 0.0381(17) -0.0214(15) -0.0154(14) 0.0013(14)
C9 0.0370(17) 0.0476(19) 0.0319(16) -0.0166(15) -0.0149(13) 0.0084(14)
C10 0.0365(16) 0.0305(16) 0.0328(16) -0.0067(13) -0.0085(13) -0.0028(13)
C14 0.051(2) 0.048(2) 0.0451(19) -0.0080(17) -0.0059(16) -0.0088(16)
C15 0.0443(19) 0.049(2) 0.053(2) -0.0192(17) 0.0093(16) 0.0033(15)
C16 0.0389(18) 0.0417(19) 0.048(2) -0.0193(17) -0.0033(15) -0.0145(15)
C17 0.0273(14) 0.0354(16) 0.0297(15) -0.0128(13) 0.0007(12) -0.0051(12)
C18 0.0300(15) 0.0301(15) 0.0209(13) -0.0089(12) -0.0042(11) -0.0020(12)
C19 0.0294(15) 0.0327(16) 0.0246(14) -0.0117(13) -0.0065(12) -0.0016(12)
C20 0.0222(14) 0.0413(17) 0.0321(15) -0.0181(14) -0.0065(12) -0.0012(12)
C21 0.0399(17) 0.0488(18) 0.0338(16) -0.0223(15) 0.0047(13) -0.0069(14)
C22 0.0352(17) 0.059(2) 0.0466(19) -0.0311(17) -0.0034(14) -0.0119(15)
C23 0.0301(15) 0.0303(15) 0.0328(16) -0.0132(13) -0.0046(12) -0.0009(12)
C24 0.0325(15) 0.0369(17) 0.0265(15) -0.0116(13) -0.0070(12) -0.0047(13)
C25 0.0289(15) 0.0390(17) 0.0282(15) -0.0108(14) -0.0087(12) -0.0007(13)
C26 0.0268(14) 0.0331(16) 0.0375(16) -0.0154(14) -0.0055(12) -0.0006(12)
C28 0.0471(19) 0.050(2) 0.0463(19) -0.0171(17) -0.0227(16) 0.0098(16)
C30 0.053(2) 0.065(2) 0.0302(17) -0.0155(17) -0.0047(15) -0.0100(17)
C31 0.0414(18) 0.052(2) 0.0437(19) -0.0101(17) 0.0037(15) -0.0163(15)
C32 0.0278(16) 0.0403(18) 0.0462(19) -0.0138(16) -0.0063(14) -0.0024(14)
C33 0.0285(14) 0.0344(16) 0.0294(15) -0.0103(13) -0.0085(12) -0.0017(12)
C34 0.0328(15) 0.0292(15) 0.0240(14) -0.0073(13) -0.0059(12) -0.0025(12)
C35 0.0271(15) 0.0316(16) 0.0268(15) -0.0088(13) -0.0024(12) -0.0052(12)
C36 0.0263(14) 0.0402(17) 0.0291(15) -0.0114(14) -0.0004(12) -0.0083(12)
C37 0.0353(16) 0.0476(18) 0.0389(17) -0.0203(15) -0.0100(14) -0.0018(14)
C38 0.0278(15) 0.0520(19) 0.0494(19) -0.0250(17) -0.0049(14) 0.0001(14)
C39 0.0270(14) 0.0260(14) 0.0325(15) -0.0129(13) -0.0048(12) -0.0025(11)
C40 0.0253(14) 0.0341(16) 0.0276(15) -0.0119(13) -0.0054(12) -0.0051(12)
C41 0.0247(14) 0.0378(17) 0.0315(15) -0.0150(14) -0.0031(12) 0.0000(12)
C42 0.0352(16) 0.0282(15) 0.0311(15) -0.0116(13) -0.0084(13) 0.0001(12)
C43 0.0384(17) 0.0407(18) 0.0421(18) -0.0139(15) 0.0043(14) -0.0105(14)
C45 0.0425(18) 0.081(2) 0.0341(18) -0.0166(18) -0.0072(15) 0.0018(17)
C47 0.051(2) 0.051(2) 0.044(2) -0.0046(17) -0.0060(16) 0.0082(16)
C48 0.0360(17) 0.0336(17) 0.0356(17) -0.0120(14) -0.0126(14) 0.0010(14)
F1 0.0522(11) 0.0677(13) 0.0623(12) -0.0351(11) -0.0201(10) -0.0012(10)
F2 0.1196(19) 0.0898(16) 0.0552(13) -0.0296(13) 0.0343(13) -0.0661(15)
F3 0.0394(10) 0.0800(14) 0.0813(14) -0.0547(12) -0.0076(10) 0.0110(10)
F4 0.0415(10) 0.0775(13) 0.0465(11) -0.0208(10) -0.0136(9) -0.0101(9)
F5 0.0462(11) 0.0621(12) 0.0540(12) -0.0124(10) 0.0049(9) -0.0202(10)
F6 0.0575(11) 0.0575(12) 0.0602(12) -0.0290(10) -0.0018(10) 0.0095(9)
F7 0.0761(13) 0.0590(12) 0.0452(11) -0.0203(10) -0.0357(10) 0.0189(10)
F8 0.0453(11) 0.0929(14) 0.0630(12) -0.0522(12) 0.0021(9) -0.0055(10)
F9 0.0857(14) 0.0429(11) 0.0607(12) -0.0248(10) -0.0177(11) -0.0193(10)
N1 0.0250(12) 0.0404(14) 0.0278(12) -0.0138(11) -0.0038(10) -0.0045(10)
N2 0.0212(11) 0.0348(13) 0.0222(11) -0.0100(10) -0.0057(9) -0.0017(9)
N3 0.0241(12) 0.0357(13) 0.0281(12) -0.0098(11) -0.0053(10) -0.0079(10)
O1 0.0592(14) 0.0500(14) 0.0786(17) -0.0355(13) -0.0265(13) 0.0229(11)
O2 0.0747(16) 0.0484(14) 0.0523(14) -0.0095(12) 0.0176(12) -0.0200(12)
O3 0.0308(12) 0.112(2) 0.0801(17) -0.0667(16) -0.0107(12) -0.0033(12)
O4 0.0483(13) 0.0396(12) 0.0580(14) -0.0193(11) -0.0072(11) 0.0096(10)
O5 0.0477(13) 0.0456(13) 0.0482(13) -0.0111(11) 0.0025(11) -0.0169(11)
O6 0.0307(11) 0.0719(15) 0.0579(14) -0.0292(13) -0.0193(10) 0.0042(11)
O7 0.0483(12) 0.0479(13) 0.0398(12) -0.0148(11) -0.0234(10) 0.0054(10)
O8 0.0465(12) 0.0375(12) 0.0540(13) -0.0200(11) -0.0046(11) -0.0128(10)
O9 0.0299(11) 0.0588(14) 0.0514(13) -0.0268(12) 0.0001(10) -0.0087(10)
P1 0.0260(4) 0.0288(4) 0.0283(4) -0.0096(3) -0.0057(3) -0.0036(3)
P2 0.0229(4) 0.0279(4) 0.0279(4) -0.0120(3) -0.0036(3) -0.0012(3)
P3 0.0250(4) 0.0265(4) 0.0288(4) -0.0104(3) -0.0059(3) -0.0014(3)
S1 0.0263(4) 0.0367(4) 0.0402(4) -0.0153(4) -0.0030(3) 0.0002(3)
S2 0.0262(4) 0.0373(4) 0.0407(4) -0.0140(4) -0.0075(3) 0.0012(3)
S3 0.0278(4) 0.0343(4) 0.0334(4) -0.0151(3) -0.0081(3) -0.0026(3)
Si1 0.0310(4) 0.0432(5) 0.0309(4) -0.0147(4) 0.0002(3) -0.0060(4)
Si2 0.0312(4) 0.0342(4) 0.0264(4) -0.0104(4) 0.0015(3) -0.0016(3)
Si3 0.0286(4) 0.0364(5) 0.0297(4) -0.0082(4) -0.0079(3) -0.0043(3)
C11 0.074(3) 0.066(2) 0.079(3) -0.038(2) -0.045(2) 0.001(2)
C12 0.093(3) 0.056(2) 0.068(3) -0.027(2) -0.055(2) 0.027(2)
C13 0.054(2) 0.113(3) 0.0372(19) -0.038(2) 0.0033(16) -0.024(2)
C27 0.050(2) 0.052(2) 0.059(2) -0.0290(18) -0.0229(17) -0.0019(16)
C29 0.064(2) 0.047(2) 0.047(2) -0.0165(17) 0.0165(17) 0.0069(17)
C44 0.0398(18) 0.0466(19) 0.060(2) -0.0253(18) 0.0019(16) 0.0063(15)
C46 0.075(3) 0.059(2) 0.047(2) -0.0095(18) -0.0300(19) -0.0228(19)

loop_
_atom_type_symbol
_atom_type_description
_atom_type_scat_dispersion_real
_atom_type_scat_dispersion_imag
_atom_type_scat_source
C C 0.0033 0.0016 'International Tables Vol C Tables 4.2.6.8 and 6.1.1.4'
H H 0.0000 0.0000 'International Tables Vol C Tables 4.2.6.8 and 6.1.1.4'
N N 0.0061 0.0033 'International Tables Vol C Tables 4.2.6.8 and 6.1.1.4'
O O 0.0106 0.0060 'International Tables Vol C Tables 4.2.6.8 and 6.1.1.4'
F F 0.0171 0.0103 'International Tables Vol C Tables 4.2.6.8 and 6.1.1.4'
Si Si 0.0817 0.0704 'International Tables Vol C Tables 4.2.6.8 and 6.1.1.4'
P P 0.1023 0.0942 'International Tables Vol C Tables 4.2.6.8 and 6.1.1.4'
S S 0.1246 0.1234 'International Tables Vol C Tables 4.2.6.8 and 6.1.1.4'

loop_
_geom_angle_atom_site_label_1
_geom_angle_atom_site_label_2
_geom_angle_atom_site_label_3
_geom_angle
C2 C1 P1 108.65(18)
C2 C1 H1A 110.0
P1 C1 H1A 110.0
C2 C1 H1B 110.0
P1 C1 H1B 110.0
H1A C1 H1B 108.3
C3 C2 C5 126.9(2)
C3 C2 C1 117.4(2)
C5 C2 C1 115.7(2)
C2 C3 C6 125.1(3)
C2 C3 C4 118.9(2)
C6 C3 C4 116.1(2)
N1 C4 C3 114.2(2)
N1 C4 H4A 108.7
C3 C4 H4A 108.7
N1 C4 H4B 108.7
C3 C4 H4B 108.7
H4A C4 H4B 107.6
C2 C5 H5A 109.5
C2 C5 H5B 109.5
H5A C5 H5B 109.5
C2 C5 H5C 109.5
H5A C5 H5C 109.5
H5B C5 H5C 109.5
C3 C6 H6A 109.5
C3 C6 H6B 109.5
H6A C6 H6B 109.5
C3 C6 H6C 109.5
H6A C6 H6C 109.5
H6B C6 H6C 109.5
C8 C7 P1 104.23(18)
C8 C7 H7A 110.9
P1 C7 H7A 110.9
C8 C7 H7B 110.9
P1 C7 H7B 110.9
H7A C7 H7B 108.9
C9 C8 C7 117.0(2)
C9 C8 C11 126.7(3)
C7 C8 C11 116.3(2)
C8 C9 C12 126.7(3)
C8 C9 C10 117.1(2)
C12 C9 C10 116.1(2)
C9 C10 P1 103.94(18)
C9 C10 H10A 111.0
P1 C10 H10A 111.0
C9 C10 H10B 111.0
P1 C10 H10B 111.0
H10A C10 H10B 109.0
Si1 C14 H14A 109.5
Si1 C14 H14B 109.5
H14A C14 H14B 109.5
Si1 C14 H14C 109.5
H14A C14 H14C 109.5
H14B C14 H14C 109.5
Si1 C15 H15A 109.5
Si1 C15 H15B 109.5
H15A C15 H15B 109.5
Si1 C15 H15C 109.5
H15A C15 H15C 109.5
H15B C15 H15C 109.5
F2 C16 F1 106.9(3)
F2 C16 F3 106.9(3)
F1 C16 F3 107.3(2)
F2 C16 S1 111.58(19)
F1 C16 S1 111.8(2)
F3 C16 S1 112.1(2)
C18 C17 P2 108.69(18)
C18 C17 H17A 110.0
P2 C17 H17A 110.0
C18 C17 H17B 110.0
P2 C17 H17B 110.0
H17A C17 H17B 108.3
C19 C18 C21 127.0(2)
C19 C18 C17 117.4(2)
C21 C18 C17 115.6(2)
C18 C19 C22 125.4(2)
C18 C19 C20 118.8(2)
C22 C19 C20 115.8(2)
N2 C20 C19 113.06(19)
N2 C20 H20A 109.0
C19 C20 H20A 109.0
N2 C20 H20B 109.0
C19 C20 H20B 109.0
H20A C20 H20B 107.8
C18 C21 H21A 109.5
C18 C21 H21B 109.5
H21A C21 H21B 109.5
C18 C21 H21C 109.5
H21A C21 H21C 109.5
H21B C21 H21C 109.5
C19 C22 H22A 109.5
C19 C22 H22B 109.5
H22A C22 H22B 109.5
C19 C22 H22C 109.5
H22A C22 H22C 109.5
H22B C22 H22C 109.5
C24 C23 P2 103.70(17)
C24 C23 H23A 111.0
P2 C23 H23A 111.0
C24 C23 H23B 111.0
P2 C23 H23B 111.0
H23A C23 H23B 109.0
C25 C24 C23 117.4(2)
C25 C24 C27 125.7(2)
C23 C24 C27 116.9(2)
C24 C25 C28 126.5(2)
C24 C25 C26 116.5(2)
C28 C25 C26 117.0(2)
C25 C26 P2 104.29(17)
C25 C26 H26A 110.9
P2 C26 H26A 110.9
C25 C26 H26B 110.9
P2 C26 H26B 110.9
H26A C26 H26B 108.9
C25 C28 H28A 109.5
C25 C28 H28B 109.5
H28A C28 H28B 109.5
C25 C28 H28C 109.5
H28A C28 H28C 109.5
H28B C28 H28C 109.5
Si2 C30 H30A 109.5
Si2 C30 H30B 109.5
H30A C30 H30B 109.5
Si2 C30 H30C 109.5
H30A C30 H30C 109.5
H30B C30 H30C 109.5
Si2 C31 H31A 109.5
Si2 C31 H31B 109.5
H31A C31 H31B 109.5
Si2 C31 H31C 109.5
H31A C31 H31C 109.5
H31B C31 H31C 109.5
F6 C32 F5 107.0(2)
F6 C32 F4 107.2(2)
F5 C32 F4 106.5(2)
F6 C32 S2 111.9(2)
F5 C32 S2 111.8(2)
F4 C32 S2 112.12(19)
C34 C33 P3 108.87(17)
C34 C33 H33A 109.9
P3 C33 H33A 109.9
C34 C33 H33B 109.9
P3 C33 H33B 109.9
H33A C33 H33B 108.3
C35 C34 C37 126.5(2)
C35 C34 C33 117.7(2)
C37 C34 C33 115.8(2)
C34 C35 C38 125.4(2)
C34 C35 C36 118.9(2)
C38 C35 C36 115.7(2)
N3 C36 C35 113.2(2)
N3 C36 H36A 108.9
C35 C36 H36A 108.9
N3 C36 H36B 108.9
C35 C36 H36B 108.9
H36A C36 H36B 107.7
C34 C37 H37A 109.5
C34 C37 H37B 109.5
H37A C37 H37B 109.5
C34 C37 H37C 109.5
H37A C37 H37C 109.5
H37B C37 H37C 109.5
C35 C38 H38A 109.5
C35 C38 H38B 109.5
H38A C38 H38B 109.5
C35 C38 H38C 109.5
H38A C38 H38C 109.5
H38B C38 H38C 109.5
C40 C39 P3 104.45(17)
C40 C39 H39A 110.9
P3 C39 H39A 110.9
C40 C39 H39B 110.9
P3 C39 H39B 110.9
H39A C39 H39B 108.9
C41 C40 C43 126.0(2)
C41 C40 C39 116.6(2)
C43 C40 C39 117.4(2)
C40 C41 C44 126.5(3)
C40 C41 C42 116.7(2)
C44 C41 C42 116.8(2)
C41 C42 P3 103.48(17)
C41 C42 H42A 111.1
P3 C42 H42A 111.1
C41 C42 H42B 111.1
P3 C42 H42B 111.1
H42A C42 H42B 109.0
C40 C43 H43A 109.5
C40 C43 H43B 109.5
H43A C43 H43B 109.5
C40 C43 H43C 109.5
H43A C43 H43C 109.5
H43B C43 H43C 109.5
Si3 C45 H45A 109.5
Si3 C45 H45B 109.5
H45A C45 H45B 109.5
Si3 C45 H45C 109.5
H45A C45 H45C 109.5
H45B C45 H45C 109.5
Si3 C47 H47A 109.5
Si3 C47 H47B 109.5
H47A C47 H47B 109.5
Si3 C47 H47C 109.5
H47A C47 H47C 109.5
H47B C47 H47C 109.5
F9 C48 F8 106.9(2)
F9 C48 F7 106.5(2)
F8 C48 F7 107.0(2)
F9 C48 S3 112.0(2)
F8 C48 S3 111.70(19)
F7 C48 S3 112.34(18)
C4 N1 P1 115.06(17)
C4 N1 Si1 116.38(16)
P1 N1 Si1 127.82(13)
C20 N2 P2 114.88(16)
C20 N2 Si2 116.77(15)
P2 N2 Si2 127.79(12)
C36 N3 P3 115.31(16)
C36 N3 Si3 116.10(16)
P3 N3 Si3 128.57(13)
N1 P1 C1 104.99(11)
N1 P1 C10 116.24(12)
C1 P1 C10 110.37(13)
N1 P1 C7 117.46(12)
C1 P1 C7 110.98(13)
C10 P1 C7 96.80(12)
N2 P2 C17 105.22(11)
N2 P2 C26 114.99(12)
C17 P2 C26 111.47(12)
N2 P2 C23 118.33(11)
C17 P2 C23 109.62(12)
C26 P2 C23 97.22(11)
N3 P3 C33 104.97(12)
N3 P3 C39 115.54(11)
C33 P3 C39 110.51(12)
N3 P3 C42 119.30(11)
C33 P3 C42 109.63(12)
C39 P3 C42 96.79(12)
O3 S1 O1 115.08(14)
O3 S1 O2 116.49(15)
O1 S1 O2 113.53(14)
O3 S1 C16 104.25(13)
O1 S1 C16 103.27(14)
O2 S1 C16 101.69(13)
O6 S2 O4 115.25(12)
O6 S2 O5 115.78(13)
O4 S2 O5 114.32(12)
O6 S2 C32 103.60(13)
O4 S2 C32 102.41(13)
O5 S2 C32 102.88(13)
O9 S3 O7 115.96(13)
O9 S3 O8 114.51(12)
O7 S3 O8 115.02(12)
O9 S3 C48 103.76(12)
O7 S3 C48 102.10(12)
O8 S3 C48 102.85(12)
N1 Si1 C14 109.34(13)
N1 Si1 C13 108.43(13)
C14 Si1 C13 111.13(15)
N1 Si1 C15 107.16(12)
C14 Si1 C15 110.00(14)
C13 Si1 C15 110.66(16)
N2 Si2 C31 108.78(12)
N2 Si2 C29 108.44(12)
C31 Si2 C29 110.07(15)
N2 Si2 C30 108.37(12)
C31 Si2 C30 109.46(14)
C29 Si2 C30 111.65(15)
N3 Si3 C47 108.59(13)
N3 Si3 C46 108.76(12)
C47 Si3 C46 109.53(16)
N3 Si3 C45 108.62(12)
C47 Si3 C45 110.70(15)
C46 Si3 C45 110.58(16)
C8 C11 H11A 109.5
C8 C11 H11B 109.5
H11A C11 H11B 109.5
C8 C11 H11C 109.5
H11A C11 H11C 109.5
H11B C11 H11C 109.5
C9 C12 H12A 109.5
C9 C12 H12B 109.5
H12A C12 H12B 109.5
C9 C12 H12C 109.5
H12A C12 H12C 109.5
H12B C12 H12C 109.5
Si1 C13 H13A 109.5
Si1 C13 H13B 109.5
H13A C13 H13B 109.5
Si1 C13 H13C 109.5
H13A C13 H13C 109.5
H13B C13 H13C 109.5
C24 C27 H27A 109.5
C24 C27 H27B 109.5
H27A C27 H27B 109.5
C24 C27 H27C 109.5
H27A C27 H27C 109.5
H27B C27 H27C 109.5
Si2 C29 H29A 109.5
Si2 C29 H29B 109.5
H29A C29 H29B 109.5
Si2 C29 H29C 109.5
H29A C29 H29C 109.5
H29B C29 H29C 109.5
C41 C44 H44A 109.5
C41 C44 H44B 109.5
H44A C44 H44B 109.5
C41 C44 H44C 109.5
H44A C44 H44C 109.5
H44B C44 H44C 109.5
Si3 C46 H46A 109.5
Si3 C46 H46B 109.5
H46A C46 H46B 109.5
Si3 C46 H46C 109.5
H46A C46 H46C 109.5
H46B C46 H46C 109.5

loop_
_geom_bond_atom_site_label_1
_geom_bond_atom_site_label_2
_geom_bond_distance
C1 C2 1.518(3)
C1 P1 1.773(3)
C1 H1A 0.9900
C1 H1B 0.9900
C2 C3 1.331(3)
C2 C5 1.492(3)
C3 C6 1.497(4)
C3 C4 1.508(3)
C4 N1 1.504(3)
C4 H4A 0.9900
C4 H4B 0.9900
C5 H5A 0.9800
C5 H5B 0.9800
C5 H5C 0.9800
C6 H6A 0.9800
C6 H6B 0.9800
C6 H6C 0.9800
C7 C8 1.498(4)
C7 P1 1.801(3)
C7 H7A 0.9900
C7 H7B 0.9900
C8 C9 1.322(4)
C8 C11 1.504(4)
C9 C12 1.507(4)
C9 C10 1.509(4)
C10 P1 1.797(3)
C10 H10A 0.9900
C10 H10B 0.9900
C14 Si1 1.833(3)
C14 H14A 0.9800
C14 H14B 0.9800
C14 H14C 0.9800
C15 Si1 1.855(3)
C15 H15A 0.9800
C15 H15B 0.9800
C15 H15C 0.9800
C16 F2 1.321(3)
C16 F1 1.328(3)
C16 F3 1.330(3)
C16 S1 1.811(3)
C17 C18 1.522(3)
C17 P2 1.782(3)
C17 H17A 0.9900
C17 H17B 0.9900
C18 C19 1.328(3)
C18 C21 1.491(3)
C19 C22 1.501(3)
C19 C20 1.508(3)
C20 N2 1.505(3)
C20 H20A 0.9900
C20 H20B 0.9900
C21 H21A 0.9800
C21 H21B 0.9800
C21 H21C 0.9800
C22 H22A 0.9800
C22 H22B 0.9800
C22 H22C 0.9800
C23 C24 1.509(3)
C23 P2 1.805(2)
C23 H23A 0.9900
C23 H23B 0.9900
C24 C25 1.334(3)
C24 C27 1.514(4)
C25 C28 1.505(4)
C25 C26 1.512(3)
C26 P2 1.798(3)
C26 H26A 0.9900
C26 H26B 0.9900
C28 H28A 0.9800
C28 H28B 0.9800
C28 H28C 0.9800
C30 Si2 1.853(3)
C30 H30A 0.9800
C30 H30B 0.9800
C30 H30C 0.9800
C31 Si2 1.843(3)
C31 H31A 0.9800
C31 H31B 0.9800
C31 H31C 0.9800
C32 F6 1.328(3)
C32 F5 1.333(3)
C32 F4 1.334(3)
C32 S2 1.817(3)
C33 C34 1.512(3)
C33 P3 1.781(3)
C33 H33A 0.9900
C33 H33B 0.9900
C34 C35 1.330(3)
C34 C37 1.505(3)
C35 C38 1.500(3)
C35 C36 1.517(3)
C36 N3 1.515(3)
C36 H36A 0.9900
C36 H36B 0.9900
C37 H37A 0.9800
C37 H37B 0.9800
C37 H37C 0.9800
C38 H38A 0.9800
C38 H38B 0.9800
C38 H38C 0.9800
C39 C40 1.509(3)
C39 P3 1.790(3)
C39 H39A 0.9900
C39 H39B 0.9900
C40 C41 1.330(3)
C40 C43 1.502(3)
C41 C44 1.496(3)
C41 C42 1.517(4)
C42 P3 1.804(2)
C42 H42A 0.9900
C42 H42B 0.9900
C43 H43A 0.9800
C43 H43B 0.9800
C43 H43C 0.9800
C45 Si3 1.854(3)
C45 H45A 0.9800
C45 H45B 0.9800
C45 H45C 0.9800
C47 Si3 1.849(3)
C47 H47A 0.9800
C47 H47B 0.9800
C47 H47C 0.9800
C48 F9 1.324(3)
C48 F8 1.325(3)
C48 F7 1.325(3)
C48 S3 1.818(3)
N1 P1 1.634(2)
N1 Si1 1.769(2)
N2 P2 1.630(2)
N2 Si2 1.767(2)
N3 P3 1.632(2)
N3 Si3 1.765(2)
O1 S1 1.422(2)
O2 S1 1.428(2)
O3 S1 1.421(2)
O4 S2 1.4337(19)
O5 S2 1.435(2)
O6 S2 1.4304(19)
O7 S3 1.4316(19)
O8 S3 1.4420(19)
O9 S3 1.4309(19)
Si1 C13 1.853(3)
Si2 C29 1.851(3)
Si3 C46 1.852(3)
C11 H11A 0.9800
C11 H11B 0.9800
C11 H11C 0.9800
C12 H12A 0.9800
C12 H12B 0.9800
C12 H12C 0.9800
C13 H13A 0.9800
C13 H13B 0.9800
C13 H13C 0.9800
C27 H27A 0.9800
C27 H27B 0.9800
C27 H27C 0.9800
C29 H29A 0.9800
C29 H29B 0.9800
C29 H29C 0.9800
C44 H44A 0.9800
C44 H44B 0.9800
C44 H44C 0.9800
C46 H46A 0.9800
C46 H46B 0.9800
C46 H46C 0.9800

loop_
_geom_torsion_atom_site_label_1
_geom_torsion_atom_site_label_2
_geom_torsion_atom_site_label_3
_geom_torsion_atom_site_label_4
_geom_torsion
P1 C1 C2 C3 -50.3(3)
P1 C1 C2 C5 129.2(2)
C5 C2 C3 C6 1.5(5)
C1 C2 C3 C6 -179.1(2)
C5 C2 C3 C4 -179.7(2)
C1 C2 C3 C4 -0.4(4)
C2 C3 C4 N1 51.4(3)
C6 C3 C4 N1 -129.7(3)
P1 C7 C8 C9 6.8(3)
P1 C7 C8 C11 -171.6(2)
C7 C8 C9 C12 -178.4(3)
C11 C8 C9 C12 -0.3(5)
C7 C8 C9 C10 -0.7(4)
C11 C8 C9 C10 177.4(3)
C8 C9 C10 P1 -5.7(3)
C12 C9 C10 P1 172.2(2)
P2 C17 C18 C19 49.5(3)
P2 C17 C18 C21 -130.2(2)
C21 C18 C19 C22 0.8(4)
C17 C18 C19 C22 -178.8(2)
C21 C18 C19 C20 -179.1(2)
C17 C18 C19 C20 1.2(4)
C18 C19 C20 N2 -53.8(3)
C22 C19 C20 N2 126.2(2)
P2 C23 C24 C25 -7.7(3)
P2 C23 C24 C27 172.4(2)
C23 C24 C25 C28 -178.6(3)
C27 C24 C25 C28 1.3(5)
C23 C24 C25 C26 2.2(4)
C27 C24 C25 C26 -177.9(3)
C24 C25 C26 P2 4.6(3)
C28 C25 C26 P2 -174.7(2)
P3 C33 C34 C35 50.0(3)
P3 C33 C34 C37 -128.7(2)
C37 C34 C35 C38 -1.5(5)
C33 C34 C35 C38 179.9(2)
C37 C34 C35 C36 179.4(2)
C33 C34 C35 C36 0.8(4)
C34 C35 C36 N3 -52.1(3)
C38 C35 C36 N3 128.7(2)
P3 C39 C40 C41 7.2(3)
P3 C39 C40 C43 -173.06(19)
C43 C40 C41 C44 3.2(4)
C39 C40 C41 C44 -177.0(3)
C43 C40 C41 C42 -176.9(2)
C39 C40 C41 C42 2.8(3)
C40 C41 C42 P3 -11.2(3)
C44 C41 C42 P3 168.7(2)
C3 C4 N1 P1 -41.6(3)
C3 C4 N1 Si1 129.3(2)
C19 C20 N2 P2 45.4(3)
C19 C20 N2 Si2 -142.56(18)
C35 C36 N3 P3 42.8(3)
C35 C36 N3 Si3 -135.68(19)
C4 N1 P1 C1 -7.0(2)
Si1 N1 P1 C1 -176.67(15)
C4 N1 P1 C10 115.27(19)
Si1 N1 P1 C10 -54.4(2)
C4 N1 P1 C7 -130.84(19)
Si1 N1 P1 C7 59.5(2)
C2 C1 P1 N1 51.2(2)
C2 C1 P1 C10 -74.8(2)
C2 C1 P1 C7 179.10(17)
C9 C10 P1 N1 133.38(18)
C9 C10 P1 C1 -107.23(19)
C9 C10 P1 C7 8.2(2)
C8 C7 P1 N1 -132.87(18)
C8 C7 P1 C1 106.4(2)
C8 C7 P1 C10 -8.6(2)
C20 N2 P2 C17 3.5(2)
Si2 N2 P2 C17 -167.49(15)
C20 N2 P2 C26 -119.54(18)
Si2 N2 P2 C26 69.46(18)
C20 N2 P2 C23 126.32(18)
Si2 N2 P2 C23 -44.7(2)
C18 C17 P2 N2 -49.1(2)
C18 C17 P2 C26 76.1(2)
C18 C17 P2 C23 -177.37(17)
C25 C26 P2 N2 -133.71(17)
C25 C26 P2 C17 106.65(18)
C25 C26 P2 C23 -7.8(2)
C24 C23 P2 N2 132.22(17)
C24 C23 P2 C17 -107.19(19)
C24 C23 P2 C26 8.7(2)
C36 N3 P3 C33 5.5(2)
Si3 N3 P3 C33 -176.28(15)
C36 N3 P3 C39 -116.47(18)
Si3 N3 P3 C39 61.72(19)
C36 N3 P3 C42 128.80(18)
Si3 N3 P3 C42 -53.0(2)
C34 C33 P3 N3 -50.4(2)
C34 C33 P3 C39 74.8(2)
C34 C33 P3 C42 -179.73(17)
C40 C39 P3 N3 -138.92(16)
C40 C39 P3 C33 102.11(18)
C40 C39 P3 C42 -11.83(18)
C41 C42 P3 N3 137.40(17)
C41 C42 P3 C33 -101.63(19)
C41 C42 P3 C39 13.02(19)
F2 C16 S1 O3 -57.4(3)
F1 C16 S1 O3 -177.1(2)
F3 C16 S1 O3 62.4(2)
F2 C16 S1 O1 63.2(3)
F1 C16 S1 O1 -56.5(2)
F3 C16 S1 O1 -177.0(2)
F2 C16 S1 O2 -178.9(2)
F1 C16 S1 O2 61.4(2)
F3 C16 S1 O2 -59.1(2)
F6 C32 S2 O6 60.1(2)
F5 C32 S2 O6 -59.9(2)
F4 C32 S2 O6 -179.4(2)
F6 C32 S2 O4 -179.77(19)
F5 C32 S2 O4 60.2(2)
F4 C32 S2 O4 -59.3(2)
F6 C32 S2 O5 -60.9(2)
F5 C32 S2 O5 179.10(19)
F4 C32 S2 O5 59.6(2)
F9 C48 S3 O9 60.6(2)
F8 C48 S3 O9 -179.50(19)
F7 C48 S3 O9 -59.2(2)
F9 C48 S3 O7 -60.3(2)
F8 C48 S3 O7 59.6(2)
F7 C48 S3 O7 179.9(2)
F9 C48 S3 O8 -179.77(19)
F8 C48 S3 O8 -59.9(2)
F7 C48 S3 O8 60.4(2)
C4 N1 Si1 C14 -67.6(2)
P1 N1 Si1 C14 102.01(18)
C4 N1 Si1 C13 171.1(2)
P1 N1 Si1 C13 -19.3(2)
C4 N1 Si1 C15 51.6(2)
P1 N1 Si1 C15 -138.79(17)
C20 N2 Si2 C31 50.2(2)
P2 N2 Si2 C31 -138.97(16)
C20 N2 Si2 C29 -69.5(2)
P2 N2 Si2 C29 101.33(19)
C20 N2 Si2 C30 169.11(18)
P2 N2 Si2 C30 -20.0(2)
C36 N3 Si3 C47 56.7(2)
P3 N3 Si3 C47 -121.44(18)
C36 N3 Si3 C46 -62.4(2)
P3 N3 Si3 C46 119.43(19)
C36 N3 Si3 C45 177.20(19)
P3 N3 Si3 C45 -1.0(2)
